data_7245886
loop_
_publ_author_name
'Bondarenko, Mikhail A.'
'Abramov, Pavel A.'
'Korolkov, Ilya V.'
'Bogomyakov, Artem S.'
'Sokolov, Maxim N.'
'Adonin, Sergey A.'

_publ_section_title
;
 Cu(ii) 3,5-diiodosalicylate complexes: precursor-dependent formation of
 mono-, di-, tri- and tetranuclear compounds and 1D coordination polymers
;
_journal_issue 1
_journal_name_full CrystEngComm
_journal_page_first 130
_journal_page_last 136
_journal_paper_doi 10.1039/D2CE01393B
_journal_volume 25
_journal_year 2023
_chemical_formula_sum 'C13 H9 Cu I2 N O3'
_chemical_formula_weight 544.55
_space_group_crystal_system monoclinic
_space_group_IT_number 14
_space_group_name_Hall '-P 2ybc'
_space_group_name_H-M_alt 'P 1 21/c 1'
_atom_sites_solution_hydrogens geom
_audit_creation_method SHELXL-2017/1
_audit_update_record
;
2022-11-03 deposited with the CCDC.	2022-11-22 downloaded from the CCDC.
;
_cell_angle_alpha 90
_cell_angle_beta 90.958(2)
_cell_angle_gamma 90
_cell_formula_units_Z 4
_cell_length_a 9.9896(5)
_cell_length_b 7.2980(3)
_cell_length_c 20.0687(10)
_cell_measurement_reflns_used 9956
_cell_measurement_temperature 150(2)
_cell_measurement_theta_max 29.9852
_cell_measurement_theta_min 2.8535
_cell_volume 1462.89(12)
_computing_cell_refinement 'SAINT (Bruker-AXS, 2016)'
_computing_data_collection 'APEX3 (Bruker-AXS, 2016)'
_computing_data_reduction 'SAINT (Bruker-AXS, 2016)'
_computing_structure_refinement 'SHELXL-2017/1 (Sheldrick, 2017)'
_computing_structure_solution 'SHELXT 2014/5 (Sheldrick, 2014)'
_diffrn_ambient_temperature 150(2)
_diffrn_detector PIXEL
_diffrn_detector_area_resol_mean 7.41
_diffrn_detector_type 'Bruker PHOTON III area detector'
_diffrn_measured_fraction_theta_full 1.000
_diffrn_measured_fraction_theta_max 0.996
_diffrn_measurement_device 'three-circle diffractometer'
_diffrn_measurement_device_type 'Bruker D8 Venture diffractometer'
_diffrn_measurement_method '\w and \f scans'
_diffrn_radiation_monochromator 'Incoatec HELIOS multilayer mirrors'
_diffrn_radiation_type MoK\a
_diffrn_radiation_wavelength 0.71073
_diffrn_reflns_av_R_equivalents 0.0420
_diffrn_reflns_av_unetI/netI 0.0291
_diffrn_reflns_Laue_measured_fraction_full 1.000
_diffrn_reflns_Laue_measured_fraction_max 0.996
_diffrn_reflns_limit_h_max 14
_diffrn_reflns_limit_h_min -14
_diffrn_reflns_limit_k_max 10
_diffrn_reflns_limit_k_min -10
_diffrn_reflns_limit_l_max 28
_diffrn_reflns_limit_l_min -28
_diffrn_reflns_number 26748
_diffrn_reflns_point_group_measured_fraction_full 1.000
_diffrn_reflns_point_group_measured_fraction_max 0.996
_diffrn_reflns_theta_full 25.500
_diffrn_reflns_theta_max 30.567
_diffrn_reflns_theta_min 2.030
_diffrn_source 'Incoatec IuS3.0 microfocus X-ray tube'
_exptl_absorpt_coefficient_mu 5.718
_exptl_absorpt_correction_T_max 0.7461
_exptl_absorpt_correction_T_min 0.6060
_exptl_absorpt_correction_type multi-scan
_exptl_absorpt_process_details
;
 SADABS 2016/2: Krause, L., Herbst-Irmer, R., Sheldrick G.M. & Stalke D.,
 J. Appl. Cryst. 48 (2015) 3-10
;
_exptl_crystal_colour light-green
_exptl_crystal_density_diffrn 2.473
_exptl_crystal_description block
_exptl_crystal_F_000 1012
_exptl_crystal_size_max 0.100
_exptl_crystal_size_mid 0.050
_exptl_crystal_size_min 0.050
_refine_diff_density_max 3.789
_refine_diff_density_min -1.621
_refine_diff_density_rms 0.202
_refine_ls_extinction_method none
_refine_ls_goodness_of_fit_ref 1.172
_refine_ls_hydrogen_treatment constr
_refine_ls_matrix_type full
_refine_ls_number_parameters 181
_refine_ls_number_reflns 4490
_refine_ls_number_restraints 0
_refine_ls_restrained_S_all 1.172
_refine_ls_R_factor_all 0.0616
_refine_ls_R_factor_gt 0.0519
_refine_ls_shift/su_max 0.001
_refine_ls_shift/su_mean 0.000
_refine_ls_structure_factor_coef Fsqd
_refine_ls_weighting_details 'w=1/[\s^2^(Fo^2^)+(0.0284P)^2^+18.7285P] where P=(Fo^2^+2Fc^2^)/3'
_refine_ls_weighting_scheme calc
_refine_ls_wR_factor_gt 0.1202
_refine_ls_wR_factor_ref 0.1241
_reflns_Friedel_coverage 0.000
_reflns_number_gt 3804
_reflns_number_total 4490
_reflns_threshold_expression 'I > 2\s(I)'
_cod_data_source_file d2ce01393b2.cif
_cod_data_source_block BM451
_cod_depositor_comments 'Adding full bibliography for 7245877--7245890.cif.'
_cod_original_sg_symbol_H-M 'P 21/c'
_cod_database_code 7245886
_shelx_shelxl_version_number 2017/1
_shelx_space_group_comment
;
The symmetry employed for this shelxl refinement is uniquely defined
by the following loop, which should always be used as a source of
symmetry information in preference to the above space-group names.
They are only intended as comments.
;
_shelx_estimated_absorpt_t_min 0.599
_shelx_estimated_absorpt_t_max 0.763

loop_
_space_group_symop_operation_xyz
'x, y, z'
'-x, y+1/2, -z+1/2'
'-x, -y, -z'
'x, -y-1/2, z-1/2'

loop_
_atom_site_label
_atom_site_type_symbol
_atom_site_fract_x
_atom_site_fract_y
_atom_site_fract_z
_atom_site_U_iso_or_equiv
_atom_site_adp_type
_atom_site_occupancy
_atom_site_site_symmetry_order
_atom_site_calc_flag
_atom_site_refinement_flags_posn
_atom_site_refinement_flags_adp
_atom_site_refinement_flags_occupancy
_atom_site_disorder_assembly
_atom_site_disorder_group
C1 C 0.4658(6) 0.3613(9) 0.3252(3) 0.0196(11) Uani 1 1 d . . . . .
C2 C 0.3921(6) 0.4081(9) 0.3862(3) 0.0194(11) Uani 1 1 d . . . . .
C3 C 0.3039(6) 0.5597(9) 0.3878(3) 0.0200(11) Uani 1 1 d . . . . .
C4 C 0.2444(7) 0.5996(9) 0.4499(3) 0.0233(12) Uani 1 1 d . . . . .
C5 C 0.2666(7) 0.4937(9) 0.5060(3) 0.0260(13) Uani 1 1 d . . . . .
H5 H 0.224761 0.523985 0.546661 0.031 Uiso 1 1 calc R U . . .
C6 C 0.3510(6) 0.3420(9) 0.5024(3) 0.0211(11) Uani 1 1 d . . . . .
C7 C 0.4145(6) 0.3019(9) 0.4433(3) 0.0213(11) Uani 1 1 d . . . . .
H7 H 0.474179 0.200738 0.441537 0.026 Uiso 1 1 calc R U . . .
C8 C 0.2462(7) 1.0445(9) 0.2679(3) 0.0258(13) Uani 1 1 d . . . . .
H8 H 0.312095 1.053787 0.302387 0.031 Uiso 1 1 calc R U . . .
C9 C 0.1632(7) 1.1907(10) 0.2555(4) 0.0293(14) Uani 1 1 d . . . . .
H9 H 0.171999 1.300510 0.280635 0.035 Uiso 1 1 calc R U . . .
C10 C 0.0657(7) 1.1747(10) 0.2055(4) 0.0299(14) Uani 1 1 d . . . . .
H10 H 0.006190 1.273298 0.196100 0.036 Uiso 1 1 calc R U . . .
C11 C 0.0568(7) 1.0144(10) 0.1699(3) 0.0288(14) Uani 1 1 d . . . . .
H11 H -0.008835 1.001232 0.135454 0.035 Uiso 1 1 calc R U . . .
C12 C 0.1444(7) 0.8714(9) 0.1846(3) 0.0251(13) Uani 1 1 d . . . . .
C13 C 0.1355(8) 0.6929(10) 0.1498(4) 0.0320(15) Uani 1 1 d . . . . .
H13A H 0.212815 0.678370 0.120808 0.048 Uiso 1 1 calc . U . . .
H13B H 0.052901 0.688476 0.122784 0.048 Uiso 1 1 calc . U . . .
H13C H 0.134912 0.593711 0.182672 0.048 Uiso 1 1 calc . U . . .
N1 N 0.2370(5) 0.8887(8) 0.2325(3) 0.0224(10) Uani 1 1 d . . . . .
O1 O 0.5398(5) 0.2188(6) 0.3265(2) 0.0234(9) Uani 1 1 d . . . . .
O2 O 0.4577(4) 0.4558(6) 0.2719(2) 0.0232(9) Uani 1 1 d . . . . .
O3 O 0.2735(5) 0.6651(7) 0.3369(2) 0.0265(10) Uani 1 1 d . . . . .
Cu1 Cu 0.36291(8) 0.68359(11) 0.25643(4) 0.02125(16) Uani 1 1 d . . . . .
I1 I 0.12463(6) 0.83556(8) 0.45563(2) 0.04009(15) Uani 1 1 d . . . . .
I2 I 0.38631(5) 0.18290(6) 0.58747(2) 0.02735(12) Uani 1 1 d . . . . .

loop_
_atom_site_aniso_label
_atom_site_aniso_U_11
_atom_site_aniso_U_22
_atom_site_aniso_U_33
_atom_site_aniso_U_23
_atom_site_aniso_U_13
_atom_site_aniso_U_12
C1 0.017(2) 0.023(3) 0.019(3) -0.004(2) 0.004(2) -0.002(2)
C2 0.016(2) 0.023(3) 0.019(3) -0.002(2) 0.005(2) -0.003(2)
C3 0.020(3) 0.024(3) 0.016(2) -0.002(2) 0.003(2) 0.000(2)
C4 0.029(3) 0.023(3) 0.018(3) 0.000(2) 0.002(2) 0.008(2)
C5 0.037(4) 0.027(3) 0.014(3) 0.003(2) 0.007(2) 0.002(3)
C6 0.027(3) 0.022(3) 0.015(2) 0.004(2) 0.003(2) 0.001(2)
C7 0.024(3) 0.020(3) 0.020(3) -0.001(2) 0.006(2) 0.000(2)
C8 0.025(3) 0.025(3) 0.028(3) -0.003(3) 0.002(2) -0.001(2)
C9 0.026(3) 0.028(3) 0.034(3) -0.004(3) 0.009(3) -0.001(3)
C10 0.024(3) 0.030(3) 0.035(4) 0.003(3) 0.006(3) 0.004(3)
C11 0.027(3) 0.033(4) 0.026(3) 0.001(3) -0.001(2) 0.002(3)
C12 0.027(3) 0.025(3) 0.023(3) 0.002(2) 0.006(2) -0.004(3)
C13 0.035(4) 0.031(3) 0.031(3) -0.002(3) 0.001(3) 0.001(3)
N1 0.020(2) 0.024(3) 0.024(2) 0.001(2) 0.0040(19) 0.003(2)
O1 0.027(2) 0.024(2) 0.019(2) 0.0015(17) 0.0078(17) 0.0015(18)
O2 0.023(2) 0.027(2) 0.019(2) 0.0010(17) 0.0063(16) 0.0062(18)
O3 0.028(2) 0.034(3) 0.0173(19) 0.0052(19) 0.0059(17) 0.008(2)
Cu1 0.0224(4) 0.0233(4) 0.0181(3) 0.0008(3) 0.0037(3) 0.0007(3)
I1 0.0553(3) 0.0414(3) 0.0237(2) -0.00294(19) 0.0026(2) 0.0261(2)
I2 0.0348(2) 0.0260(2) 0.02129(19) 0.00656(16) 0.00328(15) -0.00235(17)

loop_
_atom_type_symbol
_atom_type_description
_atom_type_scat_dispersion_real
_atom_type_scat_dispersion_imag
_atom_type_scat_source
C C 0.0033 0.0016 'International Tables Vol C Tables 4.2.6.8 and 6.1.1.4'
H H 0.0000 0.0000 'International Tables Vol C Tables 4.2.6.8 and 6.1.1.4'
N N 0.0061 0.0033 'International Tables Vol C Tables 4.2.6.8 and 6.1.1.4'
O O 0.0106 0.0060 'International Tables Vol C Tables 4.2.6.8 and 6.1.1.4'
Cu Cu 0.3201 1.2651 'International Tables Vol C Tables 4.2.6.8 and 6.1.1.4'
I I -0.4742 1.8119 'International Tables Vol C Tables 4.2.6.8 and 6.1.1.4'

loop_
_geom_angle_atom_site_label_1
_geom_angle_atom_site_label_2
_geom_angle_atom_site_label_3
_geom_angle
_geom_angle_site_symmetry_1
_geom_angle_site_symmetry_3
_geom_angle_publ_flag
O2 C1 O1 119.2(5) . . ?
O2 C1 C2 123.0(6) . . ?
O1 C1 C2 117.8(5) . . ?
C7 C2 C3 120.4(5) . . ?
C7 C2 C1 118.4(6) . . ?
C3 C2 C1 121.2(5) . . ?
O3 C3 C2 125.2(5) . . ?
O3 C3 C4 117.9(6) . . ?
C2 C3 C4 116.8(5) . . ?
C5 C4 C3 122.4(6) . . ?
C5 C4 I1 119.8(5) . . ?
C3 C4 I1 117.7(4) . . ?
C4 C5 C6 119.5(6) . . ?
C4 C5 H5 120.3 . . ?
C6 C5 H5 120.3 . . ?
C7 C6 C5 119.8(6) . . ?
C7 C6 I2 120.6(5) . . ?
C5 C6 I2 119.6(4) . . ?
C6 C7 C2 121.0(6) . . ?
C6 C7 H7 119.5 . . ?
C2 C7 H7 119.5 . . ?
N1 C8 C9 121.8(6) . . ?
N1 C8 H8 119.1 . . ?
C9 C8 H8 119.1 . . ?
C8 C9 C10 118.6(7) . . ?
C8 C9 H9 120.7 . . ?
C10 C9 H9 120.7 . . ?
C11 C10 C9 119.0(7) . . ?
C11 C10 H10 120.5 . . ?
C9 C10 H10 120.5 . . ?
C10 C11 C12 119.7(6) . . ?
C10 C11 H11 120.2 . . ?
C12 C11 H11 120.2 . . ?
N1 C12 C11 120.6(6) . . ?
N1 C12 C13 117.5(6) . . ?
C11 C12 C13 121.9(6) . . ?
C12 C13 H13A 109.5 . . ?
C12 C13 H13B 109.5 . . ?
H13A C13 H13B 109.5 . . ?
C12 C13 H13C 109.5 . . ?
H13A C13 H13C 109.5 . . ?
H13B C13 H13C 109.5 . . ?
C12 N1 C8 120.3(6) . . ?
C12 N1 Cu1 121.8(5) . . ?
C8 N1 Cu1 117.9(4) . . ?
C1 O1 Cu1 112.6(4) . 2_645 ?
C1 O2 Cu1 128.6(4) . . ?
C3 O3 Cu1 127.6(4) . . ?
O3 Cu1 O2 92.2(2) . . ?
O3 Cu1 O1 176.4(2) . 2_655 ?
O2 Cu1 O1 90.05(19) . 2_655 ?
O3 Cu1 N1 87.3(2) . . ?
O2 Cu1 N1 168.9(2) . . ?
O1 Cu1 N1 91.0(2) 2_655 . ?

loop_
_geom_bond_atom_site_label_1
_geom_bond_atom_site_label_2
_geom_bond_distance
_geom_bond_site_symmetry_2
_geom_bond_publ_flag
C1 O2 1.274(7) . ?
C1 O1 1.276(8) . ?
C1 C2 1.479(8) . ?
C2 C7 1.398(9) . ?
C2 C3 1.414(9) . ?
C3 O3 1.312(7) . ?
C3 C4 1.418(8) . ?
C4 C5 1.381(9) . ?
C4 I1 2.101(6) . ?
C5 C6 1.394(9) . ?
C5 H5 0.9500 . ?
C6 C7 1.386(8) . ?
C6 I2 2.089(6) . ?
C7 H7 0.9500 . ?
C8 N1 1.343(8) . ?
C8 C9 1.371(10) . ?
C8 H8 0.9500 . ?
C9 C10 1.392(10) . ?
C9 H9 0.9500 . ?
C10 C11 1.373(10) . ?
C10 H10 0.9500 . ?
C11 C12 1.390(10) . ?
C11 H11 0.9500 . ?
C12 N1 1.330(9) . ?
C12 C13 1.480(10) . ?
C13 H13A 0.9800 . ?
C13 H13B 0.9800 . ?
C13 H13C 0.9800 . ?
N1 Cu1 2.008(5) . ?
O1 Cu1 1.959(4) 2_645 ?
O2 Cu1 1.936(5) . ?
O3 Cu1 1.863(4) . ?
